data_1508185
loop_
_publ_author_name
'Arnold, Polly L.'
'Jones, Guy M.'
'Odoh, Samuel O.'
'Schreckenbach, Georg'
'Magnani, Nicola'
'Love, Jason B.'

_publ_section_title
;
 Strongly coupled binuclear uranium-oxo complexes from uranyl oxo
 rearrangement and reductive silylation.
;
_journal_issue 3
_journal_name_full 'Nature chemistry'
_journal_page_first 221
_journal_page_last 227
_journal_paper_doi 10.1038/nchem.1270
_journal_volume 4
_journal_year 2012
_chemical_formula_sum 'C79 H83 N8 O4 Si2 U2'
_chemical_formula_weight 1740.77
_chemical_name_systematic
;
 ?
;
_space_group_IT_number 14
_symmetry_cell_setting monoclinic
_symmetry_space_group_name_Hall '-P 2yn'
_symmetry_space_group_name_H-M 'P 1 21/n 1'
_atom_sites_solution_hydrogens geom
_atom_sites_solution_primary direct
_atom_sites_solution_secondary difmap
_audit_creation_method SHELXL-97
_cell_angle_alpha 90.00
_cell_angle_beta 101.073(2)
_cell_angle_gamma 90.00
_cell_formula_units_Z 4
_cell_length_a 15.4650(3)
_cell_length_b 24.4171(6)
_cell_length_c 20.7529(5)
_cell_measurement_reflns_used 18084
_cell_measurement_temperature 171(2)
_cell_measurement_theta_max 27.4244
_cell_measurement_theta_min 3.0179
_cell_volume 7690.6(3)
_computing_cell_refinement
;
CrysAlisPro, Agilent Technologies,
Version 1.171.34.49 (release 20-01-2011 CrysAlis171 .NET)
(compiled Jan 20 2011,15:58:25)
;
_computing_data_collection
;
CrysAlisPro, Agilent Technologies,
Version 1.171.34.49 (release 20-01-2011 CrysAlis171 .NET)
(compiled Jan 20 2011,15:58:25)
;
_computing_data_reduction
;
CrysAlisPro, Agilent Technologies,
Version 1.171.34.49 (release 20-01-2011 CrysAlis171 .NET)
(compiled Jan 20 2011,15:58:25)
;
_computing_molecular_graphics ORTEP
_computing_structure_refinement 'SHELXL-97 (Sheldrick, 2008)'
_computing_structure_solution SIR-92
_diffrn_ambient_temperature 171(2)
_diffrn_detector_area_resol_mean 16.1042
_diffrn_measured_fraction_theta_full 0.999
_diffrn_measured_fraction_theta_max 0.999
_diffrn_measurement_device_type 'Xcalibur, Eos'
_diffrn_measurement_method '\w scans'
_diffrn_radiation_monochromator graphite
_diffrn_radiation_source 'fine-focus sealed tube'
_diffrn_radiation_type MoK\a
_diffrn_radiation_wavelength 0.71073
_diffrn_reflns_av_R_equivalents 0.0607
_diffrn_reflns_av_sigmaI/netI 0.0610
_diffrn_reflns_limit_h_max 20
_diffrn_reflns_limit_h_min -20
_diffrn_reflns_limit_k_max 31
_diffrn_reflns_limit_k_min -31
_diffrn_reflns_limit_l_max 25
_diffrn_reflns_limit_l_min -26
_diffrn_reflns_number 73513
_diffrn_reflns_theta_full 27.48
_diffrn_reflns_theta_max 27.48
_diffrn_reflns_theta_min 3.02
_exptl_absorpt_coefficient_mu 4.289
_exptl_absorpt_correction_T_max 0.823
_exptl_absorpt_correction_T_min 0.767
_exptl_absorpt_correction_type analytical
_exptl_crystal_colour brown
_exptl_crystal_density_diffrn 1.503
_exptl_crystal_density_method 'not measured'
_exptl_crystal_description block
_exptl_crystal_F_000 3428
_exptl_crystal_size_max 0.3747
_exptl_crystal_size_mid 0.2531
_exptl_crystal_size_min 0.2126
_platon_squeeze_details
;
;
_refine_diff_density_max 3.794
_refine_diff_density_min -1.949
_refine_diff_density_rms 0.195
_refine_ls_extinction_method none
_refine_ls_goodness_of_fit_ref 1.124
_refine_ls_hydrogen_treatment riding
_refine_ls_matrix_type full
_refine_ls_number_parameters 824
_refine_ls_number_reflns 17617
_refine_ls_number_restraints 6
_refine_ls_restrained_S_all 1.124
_refine_ls_R_factor_all 0.0914
_refine_ls_R_factor_gt 0.0493
_refine_ls_shift/su_max 0.001
_refine_ls_shift/su_mean 0.000
_refine_ls_structure_factor_coef Fsqd
_refine_ls_weighting_details 'calc w=1/[\s^2^(Fo^2^)+(0.0334P)^2^+71.1837P] where P=(Fo^2^+2Fc^2^)/3'
_refine_ls_weighting_scheme calc
_refine_ls_wR_factor_gt 0.1049
_refine_ls_wR_factor_ref 0.1275
_reflns_number_gt 12559
_reflns_number_total 17617
_reflns_threshold_expression >2\s(I)
_cod_data_source_file nchem.1270-s4.cif
_cod_data_source_block p11078_bisSiMe2Ph_CCDC837888
_cod_original_sg_symbol_H-M P21/n
_cod_database_code 1508185

loop_
_symmetry_equiv_pos_as_xyz
'x, y, z'
'-x+1/2, y+1/2, -z+1/2'
'-x, -y, -z'
'x-1/2, -y-1/2, z-1/2'

loop_
_atom_site_label
_atom_site_type_symbol
_atom_site_fract_x
_atom_site_fract_y
_atom_site_fract_z
_atom_site_U_iso_or_equiv
_atom_site_adp_type
_atom_site_occupancy
_atom_site_symmetry_multiplicity
_atom_site_calc_flag
_atom_site_refinement_flags
C1 C 0.0141(5) 0.2197(3) 0.5664(4) 0.0260(17) Uani 1 1 d .
H1 H 0.0216 0.2266 0.5228 0.031 Uiso 1 1 calc R
C2 C 0.0432(6) 0.2588(4) 0.6157(4) 0.0320(19) Uani 1 1 d .
C3 C 0.0811(6) 0.3097(4) 0.6121(5) 0.040(2) Uani 1 1 d .
H3 H 0.0950 0.3264 0.5740 0.048 Uiso 1 1 calc R
C4 C 0.0950(6) 0.3318(4) 0.6752(4) 0.039(2) Uani 1 1 d .
H4 H 0.1206 0.3663 0.6885 0.046 Uiso 1 1 calc R
C5 C 0.0642(5) 0.2933(3) 0.7150(4) 0.0290(17) Uani 1 1 d .
C6 C 0.0576(5) 0.2982(3) 0.7866(4) 0.0311(18) Uani 1 1 d .
C7 C 0.1088(8) 0.3492(4) 0.8172(5) 0.053(3) Uani 1 1 d .
H7A H 0.0863 0.3818 0.7918 0.080 Uiso 1 1 calc R
H7B H 0.1716 0.3447 0.8164 0.080 Uiso 1 1 calc R
H7C H 0.1009 0.3535 0.8626 0.080 Uiso 1 1 calc R
C8 C -0.0403(6) 0.3061(4) 0.7910(5) 0.043(2) Uani 1 1 d .
H8A H -0.0634 0.3388 0.7662 0.065 Uiso 1 1 calc R
H8B H -0.0454 0.3105 0.8370 0.065 Uiso 1 1 calc R
H8C H -0.0742 0.2740 0.7725 0.065 Uiso 1 1 calc R
C9 C 0.0914(5) 0.2479(3) 0.8253(4) 0.0298(18) Uani 1 1 d .
C10 C 0.1436(6) 0.2449(4) 0.8890(4) 0.035(2) Uani 1 1 d .
H10 H 0.1678 0.2748 0.9159 0.042 Uiso 1 1 calc R
C11 C 0.1528(6) 0.1896(4) 0.9048(4) 0.036(2) Uani 1 1 d .
H11 H 0.1853 0.1744 0.9443 0.043 Uiso 1 1 calc R
C12 C 0.1054(5) 0.1609(3) 0.8520(4) 0.0281(17) Uani 1 1 d .
C13 C 0.0883(5) 0.1041(3) 0.8444(4) 0.0271(17) Uani 1 1 d .
H13 H 0.1144 0.0793 0.8779 0.032 Uiso 1 1 calc R
C14 C 0.0270(5) 0.0273(3) 0.7854(4) 0.0242(16) Uani 1 1 d .
C15 C 0.1018(5) -0.0060(3) 0.7918(4) 0.0281(17) Uani 1 1 d .
H15 H 0.1581 0.0109 0.7980 0.034 Uiso 1 1 calc R
C16 C 0.0972(5) -0.0621(3) 0.7894(4) 0.0310(18) Uani 1 1 d .
C17 C 0.1814(6) -0.0961(4) 0.7966(6) 0.049(3) Uani 1 1 d .
H17A H 0.2326 -0.0717 0.8050 0.074 Uiso 1 1 calc R
H17B H 0.1813 -0.1167 0.7561 0.074 Uiso 1 1 calc R
H17C H 0.1843 -0.1216 0.8334 0.074 Uiso 1 1 calc R
C18 C 0.0037(6) -0.1493(3) 0.7784(5) 0.042(2) Uani 1 1 d .
H18A H -0.0590 -0.1587 0.7671 0.064 Uiso 1 1 calc R
H18B H 0.0289 -0.1642 0.8218 0.064 Uiso 1 1 calc R
H18C H 0.0346 -0.1650 0.7457 0.064 Uiso 1 1 calc R
C19 C 0.0141(5) -0.0875(3) 0.7795(4) 0.0294(17) Uani 1 1 d .
C20 C -0.0602(6) -0.0544(3) 0.7705(4) 0.0321(18) Uani 1 1 d .
H20 H -0.1166 -0.0713 0.7622 0.039 Uiso 1 1 calc R
C21 C -0.0553(5) 0.0024(3) 0.7733(4) 0.0247(16) Uani 1 1 d .
C22 C -0.1952(5) 0.0226(3) 0.7985(4) 0.0269(17) Uani 1 1 d .
H22 H -0.1838 -0.0056 0.8305 0.032 Uiso 1 1 calc R
C23 C -0.2760(5) 0.0500(3) 0.7890(4) 0.0306(18) Uani 1 1 d .
C24 C -0.3470(6) 0.0449(4) 0.8205(4) 0.039(2) Uani 1 1 d .
H24 H -0.3530 0.0191 0.8536 0.047 Uiso 1 1 calc R
C25 C -0.4078(5) 0.0848(4) 0.7945(4) 0.035(2) Uani 1 1 d .
H25 H -0.4630 0.0915 0.8067 0.042 Uiso 1 1 calc R
C26 C -0.3731(5) 0.1128(3) 0.7477(4) 0.0243(16) Uani 1 1 d .
C27 C -0.4111(5) 0.1619(3) 0.7066(4) 0.0289(18) Uani 1 1 d .
C28 C -0.5069(5) 0.1716(4) 0.7130(4) 0.040(2) Uani 1 1 d .
H28A H -0.5304 0.2034 0.6865 0.060 Uiso 1 1 calc R
H28B H -0.5095 0.1785 0.7591 0.060 Uiso 1 1 calc R
H28C H -0.5422 0.1392 0.6976 0.060 Uiso 1 1 calc R
C29 C -0.3561(6) 0.2128(4) 0.7332(5) 0.039(2) Uani 1 1 d .
H29A H -0.3793 0.2451 0.7076 0.059 Uiso 1 1 calc R
H29B H -0.2945 0.2071 0.7295 0.059 Uiso 1 1 calc R
H29C H -0.3595 0.2185 0.7794 0.059 Uiso 1 1 calc R
C30 C -0.4018(4) 0.1545(2) 0.6346(3) 0.0058(11) Uani 1 1 d U
C31 C -0.4702(5) 0.1634(4) 0.5790(4) 0.0336(19) Uani 1 1 d .
H31 H -0.5300 0.1723 0.5791 0.040 Uiso 1 1 calc R
C32 C -0.4314(5) 0.1564(4) 0.5249(4) 0.0345(19) Uani 1 1 d .
H32 H -0.4595 0.1593 0.4801 0.041 Uiso 1 1 calc R
C33 C -0.3429(5) 0.1442(3) 0.5490(4) 0.0246(16) Uani 1 1 d .
C34 C -0.2729(5) 0.1343(3) 0.5169(4) 0.0254(16) Uani 1 1 d .
H34 H -0.2826 0.1355 0.4703 0.031 Uiso 1 1 calc R
C35 C -0.1259(5) 0.1084(3) 0.5151(4) 0.0219(15) Uani 1 1 d .
C36 C -0.1418(5) 0.0677(3) 0.4673(4) 0.0279(17) Uani 1 1 d .
H36 H -0.1989 0.0518 0.4567 0.033 Uiso 1 1 calc R
C37 C -0.0764(6) 0.0498(3) 0.4348(4) 0.0304(18) Uani 1 1 d .
C38 C -0.0969(7) 0.0040(4) 0.3851(4) 0.044(2) Uani 1 1 d .
H38A H -0.0636 -0.0288 0.4019 0.066 Uiso 1 1 calc R
H38B H -0.0803 0.0153 0.3438 0.066 Uiso 1 1 calc R
H38C H -0.1601 -0.0041 0.3772 0.066 Uiso 1 1 calc R
C39 C 0.0819(6) 0.0560(4) 0.4165(5) 0.045(2) Uani 1 1 d .
H39A H 0.0649 0.0619 0.3690 0.068 Uiso 1 1 calc R
H39B H 0.0942 0.0170 0.4252 0.068 Uiso 1 1 calc R
H39C H 0.1348 0.0775 0.4337 0.068 Uiso 1 1 calc R
C40 C 0.0073(5) 0.0739(3) 0.4497(4) 0.0311(18) Uani 1 1 d .
C41 C 0.0217(5) 0.1148(4) 0.4964(4) 0.0297(18) Uani 1 1 d .
H41 H 0.0784 0.1312 0.5063 0.036 Uiso 1 1 calc R
C42 C -0.0431(5) 0.1332(3) 0.5299(4) 0.0235(16) Uani 1 1 d .
C43 C 0.2661(5) 0.2146(4) 0.7317(5) 0.043(2) Uani 1 1 d .
H43A H 0.2324 0.2444 0.7072 0.065 Uiso 1 1 calc R
H43B H 0.3293 0.2214 0.7350 0.065 Uiso 1 1 calc R
H43C H 0.2526 0.2127 0.7759 0.065 Uiso 1 1 calc R
C44 C 0.2536(6) 0.1525(6) 0.6019(5) 0.062(3) Uani 1 1 d .
H44A H 0.2374 0.1174 0.5800 0.093 Uiso 1 1 calc R
H44B H 0.3158 0.1603 0.6019 0.093 Uiso 1 1 calc R
H44C H 0.2169 0.1817 0.5785 0.093 Uiso 1 1 calc R
C45 C 0.2996(5) 0.0907(4) 0.7344(6) 0.044(2) Uani 1 1 d .
C46 C 0.3140(7) 0.0886(4) 0.8001(6) 0.054(3) Uani 1 1 d .
H46 H 0.2927 0.1172 0.8240 0.065 Uiso 1 1 calc R
C47 C 0.3603(8) 0.0448(6) 0.8339(8) 0.090(5) Uani 1 1 d .
H47 H 0.3704 0.0433 0.8805 0.108 Uiso 1 1 calc R
C48 C 0.3913(9) 0.0034(6) 0.7980(12) 0.108(8) Uani 1 1 d .
H48 H 0.4228 -0.0267 0.8202 0.130 Uiso 1 1 calc R
C49 C 0.3771(11) 0.0060(7) 0.7339(12) 0.111(7) Uani 1 1 d .
H49 H 0.3990 -0.0222 0.7099 0.133 Uiso 1 1 calc R
C50 C 0.3327(8) 0.0473(5) 0.7018(7) 0.068(4) Uani 1 1 d .
H50 H 0.3229 0.0476 0.6552 0.082 Uiso 1 1 calc R
C51 C -0.4340(6) 0.0032(4) 0.6333(5) 0.046(2) Uani 1 1 d .
H51A H -0.4511 0.0413 0.6224 0.070 Uiso 1 1 calc R
H51B H -0.4168 -0.0007 0.6810 0.070 Uiso 1 1 calc R
H51C H -0.4839 -0.0210 0.6170 0.070 Uiso 1 1 calc R
C52 C -0.3656(7) -0.0074(4) 0.5032(5) 0.051(3) Uani 1 1 d .
H52A H -0.3826 0.0307 0.4923 0.076 Uiso 1 1 calc R
H52B H -0.4145 -0.0317 0.4847 0.076 Uiso 1 1 calc R
H52C H -0.3137 -0.0167 0.4848 0.076 Uiso 1 1 calc R
C53 C -0.3071(5) -0.0879(3) 0.6148(4) 0.0302(18) Uani 1 1 d .
C54 C -0.2807(6) -0.1038(4) 0.6807(5) 0.041(2) Uani 1 1 d .
H54 H -0.2792 -0.0773 0.7144 0.049 Uiso 1 1 calc R
C55 C -0.2567(7) -0.1576(5) 0.6976(6) 0.055(3) Uani 1 1 d .
H55 H -0.2384 -0.1680 0.7422 0.066 Uiso 1 1 calc R
C56 C -0.2601(7) -0.1955(4) 0.6474(7) 0.064(3) Uani 1 1 d .
H56 H -0.2438 -0.2324 0.6579 0.077 Uiso 1 1 calc R
C57 C -0.2860(7) -0.1810(4) 0.5841(6) 0.058(3) Uani 1 1 d .
H57 H -0.2880 -0.2077 0.5506 0.069 Uiso 1 1 calc R
C58 C -0.3096(6) -0.1280(4) 0.5678(5) 0.043(2) Uani 1 1 d .
H58 H -0.3282 -0.1186 0.5229 0.051 Uiso 1 1 calc R
C59 C 0.7955(7) 0.3821(4) 0.6115(6) 0.139(8) Uani 1 1 d G
H59 H 0.8324 0.4134 0.6199 0.167 Uiso 1 1 calc R
C60 C 0.7048(7) 0.3884(3) 0.5935(6) 0.115(7) Uani 1 1 d G
H60 H 0.6796 0.4240 0.5896 0.139 Uiso 1 1 calc R
C61 C 0.6508(5) 0.3425(5) 0.5811(4) 0.076(4) Uani 1 1 d G
H61 H 0.5888 0.3468 0.5688 0.091 Uiso 1 1 calc R
C62 C 0.6876(7) 0.2904(3) 0.5868(4) 0.080(4) Uani 1 1 d G
H62 H 0.6507 0.2591 0.5783 0.096 Uiso 1 1 calc R
C63 C 0.7784(7) 0.2841(3) 0.6048(5) 0.079(4) Uani 1 1 d G
H63 H 0.8035 0.2485 0.6087 0.095 Uiso 1 1 calc R
C64 C 0.8323(5) 0.3299(5) 0.6172(5) 0.100(5) Uani 1 1 d G
H64 H 0.8944 0.3256 0.6295 0.120 Uiso 1 1 calc R
C65 C 0.5235(6) 0.2733(4) 0.8835(4) 0.069(4) Uani 1 1 d G
H65 H 0.5602 0.3001 0.8691 0.083 Uiso 1 1 calc R
C66 C 0.4368(6) 0.2860(4) 0.8865(4) 0.074(4) Uani 1 1 d G
H66 H 0.4142 0.3215 0.8742 0.088 Uiso 1 1 calc R
C67 C 0.3832(5) 0.2469(6) 0.9076(5) 0.101(6) Uani 1 1 d G
H67 H 0.3239 0.2555 0.9097 0.121 Uiso 1 1 calc R
C68 C 0.4163(9) 0.1950(5) 0.9256(5) 0.114(6) Uani 1 1 d G
H68 H 0.3797 0.1682 0.9400 0.137 Uiso 1 1 calc R
C69 C 0.5031(9) 0.1823(3) 0.9226(4) 0.102(6) Uani 1 1 d G
H69 H 0.5257 0.1469 0.9349 0.122 Uiso 1 1 calc R
C70 C 0.5567(6) 0.2215(5) 0.9015(4) 0.085(5) Uani 1 1 d G
H70 H 0.6160 0.2128 0.8994 0.102 Uiso 1 1 calc R
C71 C 0.7286(5) 0.6589(4) 0.5338(10) 0.102(6) Uani 1 1 d G
H71 H 0.7850 0.6439 0.5329 0.122 Uiso 1 1 calc R
C72 C 0.6796(12) 0.6828(5) 0.4777(6) 0.106(6) Uani 1 1 d G
H72 H 0.7026 0.6842 0.4385 0.127 Uiso 1 1 calc R
C73 C 0.5970(11) 0.7047(4) 0.4790(6) 0.102(6) Uani 1 1 d G
H73 H 0.5635 0.7211 0.4407 0.123 Uiso 1 1 calc R
C74 C 0.5634(5) 0.7027(4) 0.5365(10) 0.107(7) Uani 1 1 d G
H74 H 0.5069 0.7177 0.5374 0.128 Uiso 1 1 calc R
C75 C 0.6123(11) 0.6788(5) 0.5926(6) 0.115(8) Uani 1 1 d G
H75 H 0.5894 0.6774 0.6319 0.138 Uiso 1 1 calc R
C76 C 0.6949(10) 0.6569(4) 0.5913(6) 0.103(7) Uani 1 1 d G
H76 H 0.7284 0.6405 0.6296 0.124 Uiso 1 1 calc R
C77 C 0.5173(10) 0.5188(5) 0.4423(6) 0.076(4) Uani 1 1 d .
H77 H 0.5291 0.5322 0.4018 0.091 Uiso 1 1 calc R
C78 C 0.5451(8) 0.5482(5) 0.4984(5) 0.065(3) Uani 1 1 d .
H78 H 0.5768 0.5814 0.4971 0.078 Uiso 1 1 calc R
C79 C 0.5271(8) 0.5296(5) 0.5568(5) 0.061(3) Uani 1 1 d .
H79 H 0.5452 0.5501 0.5960 0.073 Uiso 1 1 calc R
N1 N -0.0230(4) 0.1742(3) 0.5793(3) 0.0260(14) Uani 1 1 d .
N2 N 0.0317(4) 0.2486(3) 0.6800(3) 0.0247(14) Uani 1 1 d .
N3 N 0.0673(4) 0.1969(3) 0.8030(3) 0.0246(14) Uani 1 1 d .
N4 N 0.0364(4) 0.0854(3) 0.7914(3) 0.0253(14) Uani 1 1 d .
N5 N -0.1932(4) 0.1234(3) 0.5507(3) 0.0230(13) Uani 1 1 d .
N6 N -0.3271(4) 0.1425(3) 0.6173(3) 0.0235(14) Uani 1 1 d .
N7 N -0.2928(4) 0.0923(3) 0.7431(3) 0.0237(13) Uani 1 1 d .
N8 N -0.1351(4) 0.0348(3) 0.7646(3) 0.0239(13) Uani 1 1 d .
O1 O 0.1297(3) 0.1364(2) 0.6860(3) 0.0289(12) Uani 1 1 d .
O2 O -0.1255(3) 0.1626(2) 0.7075(2) 0.0211(11) Uani 1 1 d .
O3 O -0.0627(3) 0.08296(19) 0.6582(2) 0.0188(10) Uani 1 1 d .
O4 O -0.2540(3) 0.0244(2) 0.6242(3) 0.0244(11) Uani 1 1 d .
Si1 Si 0.23607(15) 0.14895(11) 0.68852(12) 0.0341(5) Uani 1 1 d .
Si2 Si -0.33934(15) -0.01562(10) 0.59407(12) 0.0299(5) Uani 1 1 d .
U1 U 0.005637(17) 0.152669(11) 0.699398(13) 0.02012(7) Uani 1 1 d .
U2 U -0.193807(17) 0.093435(11) 0.666112(13) 0.01904(7) Uani 1 1 d .

loop_
_atom_site_aniso_label
_atom_site_aniso_U_11
_atom_site_aniso_U_22
_atom_site_aniso_U_33
_atom_site_aniso_U_23
_atom_site_aniso_U_13
_atom_site_aniso_U_12
C1 0.027(4) 0.033(4) 0.018(4) 0.008(3) 0.005(3) -0.003(3)
C2 0.034(4) 0.033(5) 0.031(4) 0.000(4) 0.010(4) -0.008(4)
C3 0.051(6) 0.030(5) 0.040(5) 0.008(4) 0.010(4) -0.013(4)
C4 0.042(5) 0.026(5) 0.045(5) -0.001(4) 0.000(4) -0.013(4)
C5 0.033(4) 0.021(4) 0.034(4) 0.000(3) 0.009(3) -0.003(3)
C6 0.037(5) 0.017(4) 0.040(5) -0.010(3) 0.007(4) -0.003(3)
C7 0.081(8) 0.032(5) 0.047(6) -0.013(5) 0.011(5) -0.010(5)
C8 0.046(6) 0.040(5) 0.047(6) -0.003(4) 0.018(4) 0.013(4)
C9 0.024(4) 0.032(5) 0.035(5) -0.007(4) 0.012(3) -0.004(3)
C10 0.035(5) 0.030(5) 0.040(5) -0.010(4) 0.002(4) -0.006(4)
C11 0.040(5) 0.038(5) 0.027(4) -0.006(4) -0.001(4) 0.000(4)
C12 0.026(4) 0.030(4) 0.027(4) -0.002(3) 0.004(3) 0.001(3)
C13 0.023(4) 0.029(4) 0.028(4) 0.003(3) 0.003(3) 0.001(3)
C14 0.025(4) 0.025(4) 0.022(4) 0.003(3) 0.003(3) -0.001(3)
C15 0.022(4) 0.029(4) 0.033(4) 0.001(4) 0.004(3) 0.001(3)
C16 0.026(4) 0.028(4) 0.039(5) -0.001(4) 0.004(3) 0.004(3)
C17 0.042(5) 0.031(5) 0.074(7) 0.002(5) 0.010(5) 0.010(4)
C18 0.046(5) 0.021(4) 0.060(6) 0.002(4) 0.010(5) 0.004(4)
C19 0.032(4) 0.018(4) 0.036(5) 0.000(3) 0.001(3) 0.000(3)
C20 0.033(4) 0.029(5) 0.032(4) 0.000(4) 0.002(4) -0.004(4)
C21 0.026(4) 0.026(4) 0.021(4) 0.005(3) 0.004(3) 0.002(3)
C22 0.032(4) 0.029(4) 0.020(4) 0.006(3) 0.006(3) -0.002(3)
C23 0.026(4) 0.032(5) 0.033(4) 0.004(4) 0.004(3) -0.004(3)
C24 0.033(5) 0.051(6) 0.034(5) 0.010(4) 0.010(4) -0.007(4)
C25 0.028(4) 0.047(5) 0.035(5) 0.003(4) 0.018(4) 0.001(4)
C26 0.020(4) 0.025(4) 0.030(4) -0.002(3) 0.008(3) -0.001(3)
C27 0.019(4) 0.030(4) 0.039(5) -0.004(4) 0.011(3) -0.002(3)
C28 0.028(5) 0.052(6) 0.042(5) 0.000(4) 0.014(4) 0.012(4)
C29 0.043(5) 0.029(5) 0.050(6) -0.004(4) 0.018(4) -0.002(4)
C30 0.0059(13) 0.0050(13) 0.0059(13) -0.0001(9) -0.0001(9) -0.0011(9)
C31 0.026(4) 0.036(5) 0.041(5) 0.003(4) 0.012(4) 0.003(4)
C32 0.024(4) 0.040(5) 0.038(5) 0.009(4) 0.001(3) 0.007(4)
C33 0.027(4) 0.023(4) 0.023(4) 0.003(3) 0.003(3) 0.002(3)
C34 0.024(4) 0.028(4) 0.022(4) 0.003(3) -0.003(3) 0.002(3)
C35 0.021(4) 0.023(4) 0.022(4) 0.003(3) 0.005(3) 0.003(3)
C36 0.033(4) 0.029(4) 0.020(4) 0.000(3) 0.003(3) 0.001(3)
C37 0.037(5) 0.029(4) 0.025(4) 0.000(3) 0.007(3) 0.001(4)
C38 0.054(6) 0.043(6) 0.039(5) -0.016(4) 0.014(4) 0.004(5)
C39 0.042(5) 0.051(6) 0.047(6) -0.011(5) 0.021(4) 0.007(5)
C40 0.035(5) 0.032(5) 0.027(4) 0.000(4) 0.009(3) 0.010(4)
C41 0.025(4) 0.037(5) 0.027(4) 0.000(4) 0.004(3) 0.000(3)
C42 0.023(4) 0.028(4) 0.019(4) 0.001(3) 0.003(3) 0.000(3)
C43 0.008(3) 0.057(6) 0.063(6) -0.006(5) 0.002(4) -0.004(4)
C44 0.033(5) 0.111(10) 0.047(6) -0.010(6) 0.019(4) -0.014(6)
C45 0.021(4) 0.031(5) 0.080(8) -0.002(5) 0.012(4) 0.000(4)
C46 0.041(6) 0.045(6) 0.077(8) 0.011(6) 0.009(5) 0.005(5)
C47 0.045(7) 0.081(10) 0.130(13) 0.056(10) -0.017(7) -0.018(7)
C48 0.039(7) 0.028(7) 0.25(2) 0.035(13) 0.015(12) 0.007(5)
C49 0.075(12) 0.043(9) 0.22(2) -0.006(13) 0.053(15) -0.001(8)
C50 0.052(7) 0.038(6) 0.119(11) -0.027(7) 0.025(7) -0.014(5)
C51 0.033(5) 0.040(6) 0.065(7) -0.005(5) 0.005(4) -0.007(4)
C52 0.057(6) 0.045(6) 0.041(5) 0.002(5) -0.013(5) -0.014(5)
C53 0.021(4) 0.028(4) 0.041(5) -0.003(4) 0.004(3) -0.006(3)
C54 0.032(5) 0.041(6) 0.045(5) 0.005(4) 0.000(4) -0.011(4)
C55 0.042(6) 0.055(7) 0.063(7) 0.020(6) -0.006(5) -0.008(5)
C56 0.054(7) 0.029(6) 0.098(10) 0.009(6) -0.012(6) 0.001(5)
C57 0.058(7) 0.033(6) 0.081(9) -0.009(6) 0.008(6) 0.000(5)
C58 0.046(6) 0.034(5) 0.051(6) -0.012(4) 0.016(4) -0.009(4)
C59 0.110(15) 0.067(11) 0.22(2) -0.039(13) -0.034(14) -0.019(10)
C60 0.106(13) 0.068(10) 0.155(16) -0.053(11) -0.019(12) 0.034(9)
C61 0.057(8) 0.107(12) 0.067(8) -0.025(8) 0.018(6) -0.005(8)
C62 0.109(12) 0.066(9) 0.063(8) 0.009(7) 0.010(8) -0.019(8)
C63 0.101(11) 0.055(8) 0.079(9) 0.008(7) 0.013(8) 0.016(8)
C64 0.067(9) 0.100(13) 0.130(14) 0.009(11) 0.013(9) 0.021(9)
C65 0.074(8) 0.099(11) 0.035(6) -0.001(6) 0.013(5) 0.016(7)
C66 0.078(9) 0.073(9) 0.058(8) -0.022(7) -0.019(7) 0.015(7)
C67 0.049(8) 0.130(15) 0.115(13) -0.029(12) -0.007(8) -0.016(10)
C68 0.110(15) 0.116(16) 0.112(14) -0.035(12) 0.012(12) -0.064(12)
C69 0.175(19) 0.067(10) 0.053(9) -0.017(7) -0.001(10) 0.020(11)
C70 0.097(11) 0.116(13) 0.046(7) 0.000(8) 0.024(7) 0.057(10)
C71 0.052(8) 0.079(11) 0.167(17) -0.070(13) 0.007(11) -0.007(7)
C72 0.141(16) 0.103(14) 0.084(12) -0.042(10) 0.046(11) -0.070(13)
C73 0.137(17) 0.045(8) 0.101(13) 0.009(8) -0.039(11) -0.018(10)
C74 0.049(8) 0.062(10) 0.21(2) -0.058(13) 0.015(12) -0.005(7)
C75 0.165(18) 0.098(14) 0.107(14) -0.063(11) 0.089(13) -0.102(14)
C76 0.131(15) 0.037(8) 0.109(14) 0.011(8) -0.057(11) -0.027(9)
C77 0.120(12) 0.064(8) 0.047(7) -0.011(6) 0.027(7) -0.026(8)
C78 0.088(9) 0.057(7) 0.044(6) 0.000(6) 0.001(6) -0.017(6)
C79 0.073(8) 0.060(8) 0.046(6) -0.004(6) 0.007(5) -0.008(6)
N1 0.030(4) 0.025(3) 0.024(3) 0.003(3) 0.008(3) -0.001(3)
N2 0.026(3) 0.024(3) 0.024(3) -0.007(3) 0.004(3) -0.003(3)
N3 0.024(3) 0.024(3) 0.027(3) -0.004(3) 0.007(3) -0.005(3)
N4 0.026(3) 0.021(3) 0.028(3) 0.003(3) 0.005(3) 0.000(3)
N5 0.025(3) 0.025(3) 0.020(3) 0.002(3) 0.008(3) 0.001(3)
N6 0.015(3) 0.028(4) 0.028(3) 0.000(3) 0.007(2) 0.000(2)
N7 0.020(3) 0.025(3) 0.026(3) 0.002(3) 0.004(2) 0.001(3)
N8 0.023(3) 0.022(3) 0.026(3) 0.001(3) 0.003(3) 0.001(3)
O1 0.021(3) 0.036(3) 0.031(3) -0.004(3) 0.007(2) -0.003(2)
O2 0.026(3) 0.018(3) 0.021(3) -0.001(2) 0.008(2) 0.003(2)
O3 0.020(2) 0.017(3) 0.020(2) 0.002(2) 0.0069(19) 0.0027(19)
O4 0.022(3) 0.019(3) 0.032(3) 0.001(2) 0.005(2) -0.002(2)
Si1 0.0216(11) 0.0411(14) 0.0410(13) -0.0078(11) 0.0095(10) -0.0040(10)
Si2 0.0256(11) 0.0265(12) 0.0355(13) -0.0038(10) 0.0005(9) -0.0046(9)
U1 0.01839(13) 0.01987(14) 0.02242(14) -0.00226(11) 0.00472(10) -0.00299(11)
U2 0.01650(13) 0.01936(14) 0.02132(14) -0.00018(11) 0.00381(10) -0.00096(11)

loop_
_atom_type_symbol
_atom_type_description
_atom_type_scat_dispersion_real
_atom_type_scat_dispersion_imag
_atom_type_scat_source
C C 0.0033 0.0016 'International Tables Vol C Tables 4.2.6.8 and 6.1.1.4'
H H 0.0000 0.0000 'International Tables Vol C Tables 4.2.6.8 and 6.1.1.4'
N N 0.0061 0.0033 'International Tables Vol C Tables 4.2.6.8 and 6.1.1.4'
O O 0.0106 0.0060 'International Tables Vol C Tables 4.2.6.8 and 6.1.1.4'
Si Si 0.0817 0.0704 'International Tables Vol C Tables 4.2.6.8 and 6.1.1.4'
U U -9.6767 9.6646 'International Tables Vol C Tables 4.2.6.8 and 6.1.1.4'

loop_
_geom_angle_atom_site_label_1
_geom_angle_atom_site_label_2
_geom_angle_atom_site_label_3
_geom_angle
_geom_angle_site_symmetry_3
N1 C1 C2 121.4(7) .
C3 C2 N2 110.1(7) .
C3 C2 C1 130.6(8) .
N2 C2 C1 119.3(7) .
C2 C3 C4 106.7(8) .
C5 C4 C3 106.7(7) .
N2 C5 C4 111.0(7) .
N2 C5 C6 120.2(7) .
C4 C5 C6 128.6(7) .
C9 C6 C5 112.2(7) .
C9 C6 C7 109.9(7) .
C5 C6 C7 109.9(7) .
C9 C6 C8 108.3(7) .
C5 C6 C8 108.6(7) .
C7 C6 C8 107.8(7) .
N3 C9 C10 109.9(7) .
N3 C9 C6 121.6(7) .
C10 C9 C6 128.3(7) .
C11 C10 C9 106.6(7) .
C12 C11 C10 106.9(8) .
N3 C12 C11 110.2(7) .
N3 C12 C13 119.7(7) .
C11 C12 C13 130.0(8) .
N4 C13 C12 120.3(7) .
C21 C14 C15 118.4(7) .
C21 C14 N4 121.7(7) .
C15 C14 N4 120.0(7) .
C16 C15 C14 122.7(8) .
C15 C16 C19 119.0(7) .
C15 C16 C17 120.1(8) .
C19 C16 C17 121.0(8) .
C20 C19 C16 118.3(7) .
C20 C19 C18 119.6(8) .
C16 C19 C18 122.1(7) .
C19 C20 C21 122.6(8) .
C14 C21 C20 119.0(7) .
C14 C21 N8 120.8(7) .
C20 C21 N8 120.2(7) .
N8 C22 C23 121.7(7) .
C24 C23 N7 109.2(7) .
C24 C23 C22 131.1(8) .
N7 C23 C22 119.6(7) .
C23 C24 C25 106.9(8) .
C26 C25 C24 107.2(7) .
N7 C26 C25 110.6(7) .
N7 C26 C27 120.7(6) .
C25 C26 C27 128.7(7) .
C26 C27 C28 110.4(7) .
C26 C27 C30 110.7(6) .
C28 C27 C30 112.1(6) .
C26 C27 C29 107.8(7) .
C28 C27 C29 108.7(7) .
C30 C27 C29 107.1(6) .
N6 C30 C31 111.7(6) .
N6 C30 C27 123.1(6) .
C31 C30 C27 125.1(6) .
C32 C31 C30 105.6(7) .
C31 C32 C33 106.5(8) .
N6 C33 C34 118.6(7) .
N6 C33 C32 109.9(7) .
C34 C33 C32 131.5(7) .
N5 C34 C33 120.8(7) .
C36 C35 C42 119.7(7) .
C36 C35 N5 120.2(7) .
C42 C35 N5 120.1(7) .
C37 C36 C35 121.7(8) .
C36 C37 C40 119.2(8) .
C36 C37 C38 119.2(8) .
C40 C37 C38 121.6(8) .
C41 C40 C37 118.5(7) .
C41 C40 C39 119.6(8) .
C37 C40 C39 122.0(8) .
C40 C41 C42 123.1(8) .
C35 C42 C41 117.8(7) .
C35 C42 N1 121.8(7) .
C41 C42 N1 120.4(7) .
C46 C45 C50 117.1(11) .
C46 C45 Si1 120.9(8) .
C50 C45 Si1 122.0(10) .
C45 C46 C47 120.6(13) .
C46 C47 C48 118.8(15) .
C49 C48 C47 120.0(15) .
C48 C49 C50 121.2(18) .
C49 C50 C45 122.2(16) .
C58 C53 C54 117.1(9) .
C58 C53 Si2 122.7(7) .
C54 C53 Si2 120.1(7) .
C55 C54 C53 121.3(10) .
C56 C55 C54 118.1(10) .
C57 C56 C55 121.2(10) .
C56 C57 C58 120.4(11) .
C57 C58 C53 121.8(10) .
C60 C59 C64 120.0 .
C59 C60 C61 120.0 .
C62 C61 C60 120.0 .
C63 C62 C61 120.0 .
C64 C63 C62 120.0 .
C63 C64 C59 120.0 .
C66 C65 C70 120.0 .
C65 C66 C67 120.0 .
C68 C67 C66 120.0 .
C67 C68 C69 120.0 .
C70 C69 C68 120.0 .
C69 C70 C65 120.0 .
C72 C71 C76 120.0 .
C71 C72 C73 120.0 .
C74 C73 C72 120.0 .
C75 C74 C73 120.0 .
C74 C75 C76 120.0 .
C75 C76 C71 120.0 .
C78 C77 C79 121.2(11) 3_666
C79 C78 C77 119.8(11) .
C78 C79 C77 119.0(11) 3_666
C1 N1 C42 119.6(6) .
C1 N1 U1 112.6(5) .
C42 N1 U1 122.9(5) .
C5 N2 C2 105.5(6) .
C5 N2 U1 138.3(5) .
C2 N2 U1 112.6(5) .
C9 N3 C12 106.4(6) .
C9 N3 U1 138.1(5) .
C12 N3 U1 113.9(5) .
C13 N4 C14 116.9(6) .
C13 N4 U1 114.1(5) .
C14 N4 U1 126.0(5) .
C34 N5 C35 118.3(6) .
C34 N5 U2 113.0(5) .
C35 N5 U2 123.6(4) .
C30 N6 C33 106.3(6) .
C30 N6 U2 136.0(5) .
C33 N6 U2 114.1(5) .
C26 N7 C23 106.1(6) .
C26 N7 U2 138.3(5) .
C23 N7 U2 113.7(5) .
C22 N8 C21 119.1(7) .
C22 N8 U2 112.6(5) .
C21 N8 U2 125.4(5) .
Si1 O1 U1 156.1(3) .
U1 O2 U2 107.3(2) .
U2 O3 U1 106.9(2) .
Si2 O4 U2 155.5(3) .
O1 Si1 C43 109.2(3) .
O1 Si1 C44 107.7(4) .
C43 Si1 C44 110.9(5) .
O1 Si1 C45 107.1(4) .
C43 Si1 C45 110.5(4) .
C44 Si1 C45 111.3(5) .
O4 Si2 C53 108.2(3) .
O4 Si2 C51 108.9(4) .
C53 Si2 C51 109.4(4) .
O4 Si2 C52 108.6(4) .
C53 Si2 C52 109.5(4) .
C51 Si2 C52 112.2(5) .
O1 U1 O2 174.4(2) .
O1 U1 O3 101.6(2) .
O2 U1 O3 72.82(18) .
O1 U1 N2 88.6(2) .
O2 U1 N2 95.5(2) .
O3 U1 N2 143.46(19) .
O1 U1 N3 89.3(2) .
O2 U1 N3 95.7(2) .
O3 U1 N3 143.36(19) .
N2 U1 N3 70.6(2) .
O1 U1 N4 85.9(2) .
O2 U1 N4 93.49(19) .
O3 U1 N4 77.56(19) .
N2 U1 N4 138.6(2) .
N3 U1 N4 68.4(2) .
O1 U1 N1 84.1(2) .
O2 U1 N1 93.8(2) .
O3 U1 N1 77.59(19) .
N2 U1 N1 68.6(2) .
N3 U1 N1 138.8(2) .
N4 U1 N1 150.7(2) .
O1 U1 U2 137.98(15) .
O2 U1 U2 36.43(13) .
O3 U1 U2 36.39(12) .
N2 U1 U2 123.90(15) .
N3 U1 U2 124.21(14) .
N4 U1 U2 84.62(15) .
N1 U1 U2 84.57(15) .
O4 U2 O3 103.68(19) .
O4 U2 O2 176.69(19) .
O3 U2 O2 73.03(18) .
O4 U2 N7 88.7(2) .
O3 U2 N7 143.29(19) .
O2 U2 N7 94.2(2) .
O4 U2 N6 87.0(2) .
O3 U2 N6 142.06(19) .
O2 U2 N6 95.4(2) .
N7 U2 N6 71.8(2) .
O4 U2 N5 85.4(2) .
O3 U2 N5 77.16(19) .
O2 U2 N5 93.5(2) .
N7 U2 N5 139.0(2) .
N6 U2 N5 67.4(2) .
O4 U2 N8 86.6(2) .
O3 U2 N8 77.83(19) .
O2 U2 N8 92.93(19) .
N7 U2 N8 68.4(2) .
N6 U2 N8 139.8(2) .
N5 U2 N8 151.0(2) .
O4 U2 U1 140.40(14) .
O3 U2 U1 36.73(13) .
O2 U2 U1 36.31(13) .
N7 U2 U1 122.88(15) .
N6 U2 U1 123.08(15) .
N5 U2 U1 84.18(14) .
N8 U2 U1 84.48(14) .

loop_
_geom_bond_atom_site_label_1
_geom_bond_atom_site_label_2
_geom_bond_distance
_geom_bond_site_symmetry_2
C1 N1 1.301(10) .
C1 C2 1.409(11) .
C2 C3 1.382(11) .
C2 N2 1.402(10) .
C3 C4 1.394(13) .
C4 C5 1.395(11) .
C5 N2 1.352(10) .
C5 C6 1.513(11) .
C6 C9 1.504(12) .
C6 C7 1.545(12) .
C6 C8 1.547(12) .
C9 N3 1.356(10) .
C9 C10 1.414(12) .
C10 C11 1.391(12) .
C11 C12 1.387(11) .
C12 N3 1.386(10) .
C12 C13 1.416(11) .
C13 N4 1.313(10) .
C14 C21 1.389(10) .
C14 C15 1.399(11) .
C14 N4 1.429(10) .
C15 C16 1.373(11) .
C16 C19 1.405(11) .
C16 C17 1.526(12) .
C18 C19 1.519(11) .
C19 C20 1.387(11) .
C20 C21 1.389(11) .
C21 N8 1.447(9) .
C22 N8 1.304(9) .
C22 C23 1.398(11) .
C23 C24 1.387(11) .
C23 N7 1.395(10) .
C24 C25 1.388(12) .
C25 C26 1.377(11) .
C26 N7 1.359(9) .
C26 C27 1.523(11) .
C27 C28 1.531(10) .
C27 C30 1.539(10) .
C27 C29 1.547(11) .
C30 N6 1.308(8) .
C30 C31 1.424(10) .
C31 C32 1.381(12) .
C32 C33 1.396(11) .
C33 N6 1.391(9) .
C33 C34 1.397(10) .
C34 N5 1.322(9) .
C35 C36 1.392(11) .
C35 C42 1.396(10) .
C35 N5 1.434(9) .
C36 C37 1.391(11) .
C37 C40 1.402(12) .
C37 C38 1.513(12) .
C39 C40 1.517(11) .
C40 C41 1.380(11) .
C41 C42 1.400(10) .
C42 N1 1.424(10) .
C43 Si1 1.852(10) .
C44 Si1 1.870(10) .
C45 C46 1.340(15) .
C45 C50 1.406(14) .
C45 Si1 1.880(10) .
C46 C47 1.399(16) .
C47 C48 1.39(2) .
C48 C49 1.31(2) .
C49 C50 1.33(2) .
C51 Si2 1.864(10) .
C52 Si2 1.862(10) .
C53 C58 1.376(12) .
C53 C54 1.405(12) .
C53 Si2 1.861(9) .
C54 C55 1.391(14) .
C55 C56 1.388(16) .
C56 C57 1.344(16) .
C57 C58 1.371(14) .
C59 C60 1.3900 .
C59 C64 1.3900 .
C60 C61 1.3900 .
C61 C62 1.3900 .
C62 C63 1.3900 .
C63 C64 1.3900 .
C65 C66 1.3900 .
C65 C70 1.3900 .
C66 C67 1.3900 .
C67 C68 1.3900 .
C68 C69 1.3900 .
C69 C70 1.3900 .
C71 C72 1.3900 .
C71 C76 1.3900 .
C72 C73 1.3900 .
C73 C74 1.3900 .
C74 C75 1.3900 .
C75 C76 1.3900 .
C77 C78 1.366(15) .
C77 C79 1.370(16) 3_666
C78 C79 1.371(15) .
C79 C77 1.370(16) 3_666
N1 U1 2.502(6) .
N2 U1 2.424(6) .
N3 U1 2.432(6) .
N4 U1 2.494(6) .
N5 U2 2.508(6) .
N6 U2 2.431(6) .
N7 U2 2.416(6) .
N8 U2 2.518(6) .
O1 Si1 1.665(5) .
O1 U1 2.030(5) .
O2 U1 2.081(5) .
O2 U2 2.087(5) .
O3 U2 2.081(5) .
O3 U1 2.097(5) .
O4 Si2 1.664(5) .
O4 U2 2.039(5) .
U1 U2 3.3562(4) .

loop_
_geom_torsion_atom_site_label_1
_geom_torsion_atom_site_label_2
_geom_torsion_atom_site_label_3
_geom_torsion_atom_site_label_4
_geom_torsion
_geom_torsion_site_symmetry_1
_geom_torsion_site_symmetry_4
N1 C1 C2 C3 -177.8(9) . .
N1 C1 C2 N2 -0.2(12) . .
N2 C2 C3 C4 0.8(11) . .
C1 C2 C3 C4 178.5(9) . .
C2 C3 C4 C5 -0.4(11) . .
C3 C4 C5 N2 -0.2(10) . .
C3 C4 C5 C6 -175.3(8) . .
N2 C5 C6 C9 50.8(10) . .
C4 C5 C6 C9 -134.5(9) . .
N2 C5 C6 C7 173.5(8) . .
C4 C5 C6 C7 -11.8(13) . .
N2 C5 C6 C8 -68.9(9) . .
C4 C5 C6 C8 105.8(10) . .
C5 C6 C9 N3 -46.9(10) . .
C7 C6 C9 N3 -169.6(7) . .
C8 C6 C9 N3 72.9(9) . .
C5 C6 C9 C10 138.8(8) . .
C7 C6 C9 C10 16.2(12) . .
C8 C6 C9 C10 -101.4(10) . .
N3 C9 C10 C11 1.5(10) . .
C6 C9 C10 C11 176.2(8) . .
C9 C10 C11 C12 -1.2(10) . .
C10 C11 C12 N3 0.6(10) . .
C10 C11 C12 C13 -175.4(8) . .
N3 C12 C13 N4 -0.1(11) . .
C11 C12 C13 N4 175.5(8) . .
C21 C14 C15 C16 -2.9(12) . .
N4 C14 C15 C16 177.2(7) . .
C14 C15 C16 C19 0.6(13) . .
C14 C15 C16 C17 180.0(8) . .
C15 C16 C19 C20 2.0(12) . .
C17 C16 C19 C20 -177.4(8) . .
C15 C16 C19 C18 -178.0(8) . .
C17 C16 C19 C18 2.7(13) . .
C16 C19 C20 C21 -2.3(13) . .
C18 C19 C20 C21 177.6(8) . .
C15 C14 C21 C20 2.5(11) . .
N4 C14 C21 C20 -177.6(7) . .
C15 C14 C21 N8 -178.4(7) . .
N4 C14 C21 N8 1.5(11) . .
C19 C20 C21 C14 0.1(12) . .
C19 C20 C21 N8 -179.1(7) . .
N8 C22 C23 C24 -177.7(9) . .
N8 C22 C23 N7 -1.3(12) . .
N7 C23 C24 C25 -0.7(10) . .
C22 C23 C24 C25 176.0(9) . .
C23 C24 C25 C26 0.5(10) . .
C24 C25 C26 N7 -0.1(10) . .
C24 C25 C26 C27 -177.2(8) . .
N7 C26 C27 C28 171.6(7) . .
C25 C26 C27 C28 -11.5(12) . .
N7 C26 C27 C30 47.0(9) . .
C25 C26 C27 C30 -136.2(8) . .
N7 C26 C27 C29 -69.8(9) . .
C25 C26 C27 C29 107.0(9) . .
C26 C27 C30 N6 -52.1(9) . .
C28 C27 C30 N6 -175.8(7) . .
C29 C27 C30 N6 65.1(9) . .
C26 C27 C30 C31 132.6(7) . .
C28 C27 C30 C31 8.9(10) . .
C29 C27 C30 C31 -110.2(8) . .
N6 C30 C31 C32 -0.6(9) . .
C27 C30 C31 C32 175.2(7) . .
C30 C31 C32 C33 -0.4(9) . .
C31 C32 C33 N6 1.2(10) . .
C31 C32 C33 C34 -178.6(9) . .
N6 C33 C34 N5 0.2(11) . .
C32 C33 C34 N5 179.9(8) . .
C42 C35 C36 C37 1.8(12) . .
N5 C35 C36 C37 -175.9(7) . .
C35 C36 C37 C40 -1.1(12) . .
C35 C36 C37 C38 177.9(8) . .
C36 C37 C40 C41 0.0(12) . .
C38 C37 C40 C41 -178.9(8) . .
C36 C37 C40 C39 179.5(8) . .
C38 C37 C40 C39 0.6(13) . .
C37 C40 C41 C42 0.3(13) . .
C39 C40 C41 C42 -179.2(8) . .
C36 C35 C42 C41 -1.4(11) . .
N5 C35 C42 C41 176.3(7) . .
C36 C35 C42 N1 -178.6(7) . .
N5 C35 C42 N1 -0.8(11) . .
C40 C41 C42 C35 0.4(12) . .
C40 C41 C42 N1 177.6(7) . .
C50 C45 C46 C47 0.1(15) . .
Si1 C45 C46 C47 179.1(8) . .
C45 C46 C47 C48 0.2(17) . .
C46 C47 C48 C49 0(2) . .
C47 C48 C49 C50 -1(3) . .
C48 C49 C50 C45 1(2) . .
C46 C45 C50 C49 -0.6(17) . .
Si1 C45 C50 C49 -179.6(11) . .
C58 C53 C54 C55 1.1(13) . .
Si2 C53 C54 C55 179.7(7) . .
C53 C54 C55 C56 -0.5(14) . .
C54 C55 C56 C57 -0.2(17) . .
C55 C56 C57 C58 0.2(18) . .
C56 C57 C58 C53 0.5(16) . .
C54 C53 C58 C57 -1.1(13) . .
Si2 C53 C58 C57 -179.6(8) . .
C64 C59 C60 C61 0.0 . .
C59 C60 C61 C62 0.0 . .
C60 C61 C62 C63 0.0 . .
C61 C62 C63 C64 0.0 . .
C62 C63 C64 C59 0.0 . .
C60 C59 C64 C63 0.0 . .
C70 C65 C66 C67 0.0 . .
C65 C66 C67 C68 0.0 . .
C66 C67 C68 C69 0.0 . .
C67 C68 C69 C70 0.0 . .
C68 C69 C70 C65 0.0 . .
C66 C65 C70 C69 0.0 . .
C76 C71 C72 C73 0.0 . .
C71 C72 C73 C74 0.0 . .
C72 C73 C74 C75 0.0 . .
C73 C74 C75 C76 0.0 . .
C74 C75 C76 C71 0.0 . .
C72 C71 C76 C75 0.0 . .
C79 C77 C78 C79 -1(2) 3_666 .
C77 C78 C79 C77 1(2) . 3_666
C2 C1 N1 C42 -173.4(7) . .
C2 C1 N1 U1 -17.5(9) . .
C35 C42 N1 C1 -131.2(8) . .
C41 C42 N1 C1 51.8(10) . .
C35 C42 N1 U1 75.5(8) . .
C41 C42 N1 U1 -101.6(7) . .
C4 C5 N2 C2 0.7(9) . .
C6 C5 N2 C2 176.3(7) . .
C4 C5 N2 U1 156.2(6) . .
C6 C5 N2 U1 -28.2(12) . .
C3 C2 N2 C5 -0.9(9) . .
C1 C2 N2 C5 -178.9(7) . .
C3 C2 N2 U1 -163.6(6) . .
C1 C2 N2 U1 18.4(9) . .
C10 C9 N3 C12 -1.1(9) . .
C6 C9 N3 C12 -176.3(7) . .
C10 C9 N3 U1 -165.5(6) . .
C6 C9 N3 U1 19.4(12) . .
C11 C12 N3 C9 0.3(9) . .
C13 C12 N3 C9 176.7(7) . .
C11 C12 N3 U1 169.0(5) . .
C13 C12 N3 U1 -14.6(9) . .
C12 C13 N4 C14 176.0(7) . .
C12 C13 N4 U1 14.4(9) . .
C21 C14 N4 C13 127.0(8) . .
C15 C14 N4 C13 -53.1(10) . .
C21 C14 N4 U1 -73.8(8) . .
C15 C14 N4 U1 106.1(7) . .
C33 C34 N5 C35 174.0(7) . .
C33 C34 N5 U2 18.5(9) . .
C36 C35 N5 C34 -49.8(10) . .
C42 C35 N5 C34 132.4(8) . .
C36 C35 N5 U2 102.9(7) . .
C42 C35 N5 U2 -74.8(8) . .
C31 C30 N6 C33 1.3(8) . .
C27 C30 N6 C33 -174.6(6) . .
C31 C30 N6 U2 -155.1(6) . .
C27 C30 N6 U2 29.0(10) . .
C34 C33 N6 C30 178.3(7) . .
C32 C33 N6 C30 -1.6(9) . .
C34 C33 N6 U2 -19.5(9) . .
C32 C33 N6 U2 160.7(5) . .
C25 C26 N7 C23 -0.4(9) . .
C27 C26 N7 C23 177.0(7) . .
C25 C26 N7 U2 161.6(6) . .
C27 C26 N7 U2 -21.0(12) . .
C24 C23 N7 C26 0.7(9) . .
C22 C23 N7 C26 -176.5(7) . .
C24 C23 N7 U2 -166.3(6) . .
C22 C23 N7 U2 16.6(9) . .
C23 C22 N8 C21 -175.6(7) . .
C23 C22 N8 U2 -14.0(10) . .
C14 C21 N8 C22 -129.5(8) . .
C20 C21 N8 C22 49.7(10) . .
C14 C21 N8 U2 71.4(8) . .
C20 C21 N8 U2 -109.4(7) . .
U1 O1 Si1 C43 6.1(10) . .
U1 O1 Si1 C44 -114.4(9) . .
U1 O1 Si1 C45 125.8(9) . .
C46 C45 Si1 O1 -79.1(8) . .
C50 C45 Si1 O1 99.9(8) . .
C46 C45 Si1 C43 39.8(9) . .
C50 C45 Si1 C43 -141.2(8) . .
C46 C45 Si1 C44 163.5(8) . .
C50 C45 Si1 C44 -17.5(9) . .
U2 O4 Si2 C53 -144.7(7) . .
U2 O4 Si2 C51 -26.0(9) . .
U2 O4 Si2 C52 96.5(8) . .
C58 C53 Si2 O4 -122.3(7) . .
C54 C53 Si2 O4 59.2(7) . .
C58 C53 Si2 C51 119.3(7) . .
C54 C53 Si2 C51 -59.3(7) . .
C58 C53 Si2 C52 -4.1(8) . .
C54 C53 Si2 C52 177.4(7) . .
Si1 O1 U1 O2 168.3(16) . .
Si1 O1 U1 O3 176.2(8) . .
Si1 O1 U1 N2 31.6(8) . .
Si1 O1 U1 N3 -39.0(8) . .
Si1 O1 U1 N4 -107.4(9) . .
Si1 O1 U1 N1 100.2(9) . .
Si1 O1 U1 U2 175.3(7) . .
U2 O2 U1 O1 8(2) . .
U2 O2 U1 O3 -0.24(19) . .
U2 O2 U1 N2 144.3(2) . .
U2 O2 U1 N3 -144.6(2) . .
U2 O2 U1 N4 -76.1(2) . .
U2 O2 U1 N1 75.5(2) . .
U2 O3 U1 O1 -179.0(2) . .
U2 O3 U1 O2 0.24(19) . .
U2 O3 U1 N2 -75.4(4) . .
U2 O3 U1 N3 76.3(4) . .
U2 O3 U1 N4 97.9(2) . .
U2 O3 U1 N1 -97.8(2) . .
C5 N2 U1 O1 -88.8(8) . .
C2 N2 U1 O1 65.6(5) . .
C5 N2 U1 O2 95.1(8) . .
C2 N2 U1 O2 -110.6(5) . .
C5 N2 U1 O3 163.5(7) . .
C2 N2 U1 O3 -42.1(7) . .
C5 N2 U1 N3 0.9(7) . .
C2 N2 U1 N3 155.3(6) . .
C5 N2 U1 N4 -6.6(9) . .
C2 N2 U1 N4 147.8(5) . .
C5 N2 U1 N1 -173.0(8) . .
C2 N2 U1 N1 -18.6(5) . .
C5 N2 U1 U2 119.7(7) . .
C2 N2 U1 U2 -85.9(5) . .
C9 N3 U1 O1 92.6(8) . .
C12 N3 U1 O1 -70.9(5) . .
C9 N3 U1 O2 -90.0(7) . .
C12 N3 U1 O2 106.5(5) . .
C9 N3 U1 O3 -158.7(6) . .
C12 N3 U1 O3 37.7(7) . .
C9 N3 U1 N2 3.9(7) . .
C12 N3 U1 N2 -159.7(5) . .
C9 N3 U1 N4 178.5(8) . .
C12 N3 U1 N4 15.0(5) . .
C9 N3 U1 N1 12.5(9) . .
C12 N3 U1 N1 -151.0(5) . .
C9 N3 U1 U2 -114.5(7) . .
C12 N3 U1 U2 81.9(5) . .
C13 N4 U1 O1 75.4(5) . .
C14 N4 U1 O1 -84.3(6) . .
C13 N4 U1 O2 -110.2(5) . .
C14 N4 U1 O2 90.1(6) . .
C13 N4 U1 O3 178.2(6) . .
C14 N4 U1 O3 18.6(6) . .
C13 N4 U1 N2 -7.8(7) . .
C14 N4 U1 N2 -167.5(5) . .
C13 N4 U1 N3 -15.4(5) . .
C14 N4 U1 N3 -175.1(6) . .
C13 N4 U1 N1 145.6(5) . .
C14 N4 U1 N1 -14.1(8) . .
C13 N4 U1 U2 -145.6(5) . .
C14 N4 U1 U2 54.7(6) . .
C1 N1 U1 O1 -71.8(5) . .
C42 N1 U1 O1 83.2(6) . .
C1 N1 U1 O2 113.4(5) . .
C42 N1 U1 O2 -91.5(5) . .
C1 N1 U1 O3 -175.1(6) . .
C42 N1 U1 O3 -20.1(5) . .
C1 N1 U1 N2 19.0(5) . .
C42 N1 U1 N2 174.0(6) . .
C1 N1 U1 N3 10.2(7) . .
C42 N1 U1 N3 165.3(5) . .
C1 N1 U1 N4 -142.5(5) . .
C42 N1 U1 N4 12.6(8) . .
C1 N1 U1 U2 148.7(5) . .
C42 N1 U1 U2 -56.3(5) . .
Si2 O4 U2 O3 -170.4(7) . .
Si2 O4 U2 O2 -165(3) . .
Si2 O4 U2 N7 44.5(8) . .
Si2 O4 U2 N6 -27.3(8) . .
Si2 O4 U2 N5 -94.8(8) . .
Si2 O4 U2 N8 113.0(8) . .
Si2 O4 U2 U1 -169.9(6) . .
U1 O3 U2 O4 179.5(2) . .
U1 O3 U2 O2 -0.24(19) . .
U1 O3 U2 N7 -73.8(4) . .
U1 O3 U2 N6 76.4(4) . .
U1 O3 U2 N5 97.6(2) . .
U1 O3 U2 N8 -97.2(2) . .
U1 O2 U2 O4 -5(4) . .
U1 O2 U2 O3 0.24(19) . .
U1 O2 U2 N7 145.1(2) . .
U1 O2 U2 N6 -142.8(2) . .
U1 O2 U2 N5 -75.2(2) . .
U1 O2 U2 N8 76.6(2) . .
C26 N7 U2 O4 -90.3(8) . .
C23 N7 U2 O4 70.7(5) . .
C26 N7 U2 O3 158.3(7) . .
C23 N7 U2 O3 -40.7(7) . .
C26 N7 U2 O2 91.4(8) . .
C23 N7 U2 O2 -107.6(5) . .
C26 N7 U2 N6 -3.0(7) . .
C23 N7 U2 N6 158.1(6) . .
C26 N7 U2 N5 -8.9(9) . .
C23 N7 U2 N5 152.2(5) . .
C26 N7 U2 N8 -177.1(8) . .
C23 N7 U2 N8 -16.1(5) . .
C26 N7 U2 U1 115.2(7) . .
C23 N7 U2 U1 -83.8(5) . .
C30 N6 U2 O4 88.8(7) . .
C33 N6 U2 O4 -66.4(5) . .
C30 N6 U2 O3 -162.7(6) . .
C33 N6 U2 O3 42.2(6) . .
C30 N6 U2 O2 -93.5(7) . .
C33 N6 U2 O2 111.4(5) . .
C30 N6 U2 N7 -0.9(6) . .
C33 N6 U2 N7 -156.0(5) . .
C30 N6 U2 N5 174.9(7) . .
C33 N6 U2 N5 19.8(5) . .
C30 N6 U2 N8 7.6(8) . .
C33 N6 U2 N8 -147.5(5) . .
C30 N6 U2 U1 -118.7(6) . .
C33 N6 U2 U1 86.1(5) . .
C34 N5 U2 O4 68.9(5) . .
C35 N5 U2 O4 -85.2(6) . .
C34 N5 U2 O3 174.0(6) . .
C35 N5 U2 O3 20.0(5) . .
C34 N5 U2 O2 -114.3(5) . .
C35 N5 U2 O2 91.7(6) . .
C34 N5 U2 N7 -13.8(7) . .
C35 N5 U2 N7 -167.8(5) . .
C34 N5 U2 N6 -19.9(5) . .
C35 N5 U2 N6 -173.9(6) . .
C34 N5 U2 N8 143.2(5) . .
C35 N5 U2 N8 -10.9(8) . .
C34 N5 U2 U1 -149.4(5) . .
C35 N5 U2 U1 56.6(5) . .
C22 N8 U2 O4 -74.3(5) . .
C21 N8 U2 O4 86.0(6) . .
C22 N8 U2 O3 -179.0(6) . .
C21 N8 U2 O3 -18.8(6) . .
C22 N8 U2 O2 109.0(5) . .
C21 N8 U2 O2 -90.7(6) . .
C22 N8 U2 N7 15.7(5) . .
C21 N8 U2 N7 176.0(6) . .
C22 N8 U2 N6 7.1(7) . .
C21 N8 U2 N6 167.3(5) . .
C22 N8 U2 N5 -148.3(5) . .
C21 N8 U2 N5 12.0(8) . .
C22 N8 U2 U1 144.4(5) . .
C21 N8 U2 U1 -55.4(6) . .
O1 U1 U2 O4 0.7(3) . .
O2 U1 U2 O4 179.6(3) . .
O3 U1 U2 O4 -0.8(3) . .
N2 U1 U2 O4 135.2(3) . .
N3 U1 U2 O4 -136.3(3) . .
N4 U1 U2 O4 -77.1(3) . .
N1 U1 U2 O4 75.6(3) . .
O1 U1 U2 O3 1.5(3) . .
O2 U1 U2 O3 -179.6(3) . .
N2 U1 U2 O3 136.0(3) . .
N3 U1 U2 O3 -135.5(3) . .
N4 U1 U2 O3 -76.3(3) . .
N1 U1 U2 O3 76.4(3) . .
O1 U1 U2 O2 -178.9(3) . .
O3 U1 U2 O2 179.6(3) . .
N2 U1 U2 O2 -44.3(3) . .
N3 U1 U2 O2 44.1(3) . .
N4 U1 U2 O2 103.3(3) . .
N1 U1 U2 O2 -104.0(3) . .
O1 U1 U2 N7 138.4(3) . .
O2 U1 U2 N7 -42.8(3) . .
O3 U1 U2 N7 136.9(3) . .
N2 U1 U2 N7 -87.1(2) . .
N3 U1 U2 N7 1.4(3) . .
N4 U1 U2 N7 60.6(2) . .
N1 U1 U2 N7 -146.7(2) . .
O1 U1 U2 N6 -133.0(3) . .
O2 U1 U2 N6 45.9(3) . .
O3 U1 U2 N6 -134.5(3) . .
N2 U1 U2 N6 1.5(2) . .
N3 U1 U2 N6 90.0(3) . .
N4 U1 U2 N6 149.2(2) . .
N1 U1 U2 N6 -58.1(2) . .
O1 U1 U2 N5 -74.8(3) . .
O2 U1 U2 N5 104.1(3) . .
O3 U1 U2 N5 -76.3(3) . .
N2 U1 U2 N5 59.8(2) . .
N3 U1 U2 N5 148.2(2) . .
N4 U1 U2 N5 -152.6(2) . .
N1 U1 U2 N5 0.1(2) . .
O1 U1 U2 N8 78.5(3) . .
O2 U1 U2 N8 -102.6(3) . .
O3 U1 U2 N8 77.0(3) . .
N2 U1 U2 N8 -147.0(2) . .
N3 U1 U2 N8 -58.5(2) . .
N4 U1 U2 N8 0.7(2) . .
N1 U1 U2 N8 153.4(2) . .

loop_
_platon_squeeze_void_nr
_platon_squeeze_void_average_x
_platon_squeeze_void_average_y
_platon_squeeze_void_average_z
_platon_squeeze_void_volume
_platon_squeeze_void_count_electrons
1 0.000 0.500 0.500 263.5 0.8
2 0.065 0.564 0.271 13.6 -1.1
3 0.500 1.000 1.000 263.6 2.8
4 0.435 0.064 0.229 13.6 -0.1
5 0.565 0.936 0.771 13.6 -0.2
6 0.935 0.436 0.729 13.6 -1.0
